data_7038263
loop_
_publ_author_name
'Gryca, Izabela'
'Machura, Barbara'
'Ma\/lecki, Jan Grzegorz'
'Kusz, Joachim'
'Shul'pina, Lidia S.'
'Ikonnikov, Nikolay S.'
'Shul'pin, Georgiy B.'

_publ_section_title
;
 p-Tolylimido rhenium(v) complexes with phenolate-based ligands:
 synthesis, X-ray studies and catalytic activity in oxidation with
 tert-butylhydroperoxide.
;
_journal_issue 1
_journal_name_full 'Dalton transactions (Cambridge, England : 2003)'
_journal_page_first 334
_journal_page_last 351
_journal_paper_doi 10.1039/c5dt03598h
_journal_volume 45
_journal_year 2015
_chemical_formula_moiety 'C56 H47 Br N4 O P2 Re, O4 Re'
_chemical_formula_sum 'C56 H47 Br N4 O5 P2 Re2'
_chemical_formula_weight 1370.23
_chemical_name_systematic
; 
 ? 
;
_space_group_IT_number 14
_symmetry_cell_setting monoclinic
_symmetry_space_group_name_Hall '-P 2yn'
_symmetry_space_group_name_H-M 'P 1 21/n 1'
_atom_sites_solution_hydrogens geom
_atom_sites_solution_primary direct
_atom_sites_solution_secondary difmap
_audit_creation_method SHELXL-97
_audit_update_record
;
2015-09-03 deposited with the CCDC.
2015-11-10 downloaded from the CCDC.
;
_cell_angle_alpha 90.00
_cell_angle_beta 106.991(4)
_cell_angle_gamma 90.00
_cell_formula_units_Z 4
_cell_length_a 12.8922(5)
_cell_length_b 20.9641(6)
_cell_length_c 20.6190(7)
_cell_measurement_reflns_used 11107
_cell_measurement_temperature 293(2)
_cell_measurement_theta_max 29.2741
_cell_measurement_theta_min 3.3398
_cell_volume 5329.5(3)
_computing_cell_refinement 'CrysAlis RED v. 1.163 (UNIL IC & KUMA 2000)'
_computing_data_collection 'CrysAlis CCD v. 1.163 (UNIL IC & KUMA 2000)'
_computing_data_reduction 'CrysAlis RED v. 1.163 (UNIL IC & KUMA 2000)'
_computing_molecular_graphics
;XP in SHELXTL/PC (Sheldrick, 1990b)
 ORTEP-3 W v. 1.062 (Farrugia 1997)
;
_computing_publication_material
;SHELXL-97 (Sheldrick, 1997) and
 PLATON (Spek, 1990)
;
_computing_structure_refinement 'SHELXL-97 (Sheldrick, 1997)'
_computing_structure_solution 'SHELXS-97 (Sheldrick, 1990)'
_diffrn_ambient_temperature 293(2)
_diffrn_measured_fraction_theta_full 0.997
_diffrn_measured_fraction_theta_max 0.997
_diffrn_measurement_device_type 'Xcalibur, Atlas, Gemini ultra'
_diffrn_measurement_method '\w scans'
_diffrn_radiation_monochromator graphite
_diffrn_radiation_source 'fine-focus sealed tube'
_diffrn_radiation_type MoK\a
_diffrn_radiation_wavelength 0.71073
_diffrn_reflns_av_R_equivalents 0.0347
_diffrn_reflns_av_sigmaI/netI 0.0435
_diffrn_reflns_limit_h_max 15
_diffrn_reflns_limit_h_min -14
_diffrn_reflns_limit_k_max 24
_diffrn_reflns_limit_k_min -24
_diffrn_reflns_limit_l_max 22
_diffrn_reflns_limit_l_min -24
_diffrn_reflns_number 26577
_diffrn_reflns_theta_full 25.00
_diffrn_reflns_theta_max 25.00
_diffrn_reflns_theta_min 3.35
_exptl_absorpt_coefficient_mu 5.399
_exptl_absorpt_correction_T_max 1.00000
_exptl_absorpt_correction_T_min 0.64398
_exptl_absorpt_correction_type empirical
_exptl_absorpt_process_details 'CrysAlis RED, (2005)'
_exptl_crystal_colour brown
_exptl_crystal_density_diffrn 1.708
_exptl_crystal_density_method 'not measured'
_exptl_crystal_description prism
_exptl_crystal_F_000 2664
_exptl_crystal_size_max 0.168
_exptl_crystal_size_mid 0.138
_exptl_crystal_size_min 0.092
_refine_diff_density_max 2.608
_refine_diff_density_min -2.749
_refine_diff_density_rms 0.122
_refine_ls_extinction_method none
_refine_ls_goodness_of_fit_ref 1.042
_refine_ls_hydrogen_treatment constr
_refine_ls_matrix_type full
_refine_ls_number_parameters 633
_refine_ls_number_reflns 9371
_refine_ls_number_restraints 0
_refine_ls_restrained_S_all 1.042
_refine_ls_R_factor_all 0.0620
_refine_ls_R_factor_gt 0.0439
_refine_ls_shift/su_max 0.002
_refine_ls_shift/su_mean 0.000
_refine_ls_structure_factor_coef Fsqd
_refine_ls_weighting_details 'calc w=1/[\s^2^(Fo^2^)+(0.0453P)^2^+17.5060P] where P=(Fo^2^+2Fc^2^)/3'
_refine_ls_weighting_scheme calc
_refine_ls_wR_factor_gt 0.0992
_refine_ls_wR_factor_ref 0.1052
_reflns_number_gt 7453
_reflns_number_total 9371
_reflns_threshold_expression >2sigma(I)
_cod_data_source_file c5dt03598h2.cif
_cod_data_source_block ren301
_cod_original_sg_symbol_H-M P21/n
_cod_database_code 7038263

loop_
_symmetry_equiv_pos_as_xyz
'x, y, z'
'-x+1/2, y+1/2, -z+1/2'
'-x, -y, -z'
'x-1/2, -y-1/2, z-1/2'

loop_
_atom_site_label
_atom_site_type_symbol
_atom_site_fract_x
_atom_site_fract_y
_atom_site_fract_z
_atom_site_U_iso_or_equiv
_atom_site_adp_type
_atom_site_occupancy
_atom_site_symmetry_multiplicity
_atom_site_calc_flag
_atom_site_refinement_flags
Re1 Re 0.77402(2) 0.965543(11) 0.755209(12) 0.02831(9) Uani 1 1 d .
N1 N 0.7224(4) 0.8906(3) 0.6817(2) 0.0322(12) Uani 1 1 d .
N2 N 0.7697(4) 0.9246(2) 0.8278(2) 0.0304(12) Uani 1 1 d .
N3 N 0.7348(5) 0.8880(3) 0.6181(3) 0.0388(13) Uani 1 1 d .
N4 N 0.6925(5) 0.8362(3) 0.5830(3) 0.0512(16) Uani 1 1 d .
O1 O 0.7856(3) 1.0126(2) 0.6744(2) 0.0351(10) Uani 1 1 d .
P1 P 0.97021(14) 0.93780(8) 0.77396(8) 0.0327(4) Uani 1 1 d .
P2 P 0.58182(13) 1.00497(8) 0.72225(8) 0.0323(4) Uani 1 1 d .
Br1 Br 0.82404(6) 1.06817(3) 0.82379(3) 0.04391(18) Uani 1 1 d .
C1 C 1.0425(5) 0.9094(3) 0.8593(3) 0.0378(15) Uani 1 1 d .
C2 C 1.0283(6) 0.9405(4) 0.9150(3) 0.0500(19) Uani 1 1 d .
H2 H 0.9780 0.9735 0.9085 0.060 Uiso 1 1 calc R
C3 C 1.0870(7) 0.9239(4) 0.9801(4) 0.060(2) Uani 1 1 d .
H3 H 1.0744 0.9445 1.0170 0.072 Uiso 1 1 calc R
C4 C 1.1635(7) 0.8772(4) 0.9901(4) 0.062(2) Uani 1 1 d .
H4 H 1.2045 0.8668 1.0340 0.075 Uiso 1 1 calc R
C5 C 1.1802(7) 0.8454(4) 0.9356(4) 0.063(2) Uani 1 1 d .
H5 H 1.2323 0.8134 0.9427 0.075 Uiso 1 1 calc R
C6 C 1.1195(6) 0.8609(4) 0.8701(4) 0.0516(19) Uani 1 1 d .
H6 H 1.1302 0.8390 0.8334 0.062 Uiso 1 1 calc R
C7 C 1.0593(5) 1.0014(3) 0.7603(3) 0.0368(15) Uani 1 1 d .
C8 C 1.0214(6) 1.0612(3) 0.7372(3) 0.0412(16) Uani 1 1 d .
H8 H 0.9480 1.0707 0.7276 0.049 Uiso 1 1 calc R
C9 C 1.0940(7) 1.1073(4) 0.7283(4) 0.0503(19) Uani 1 1 d .
H9 H 1.0685 1.1474 0.7116 0.060 Uiso 1 1 calc R
C10 C 1.2026(6) 1.0941(4) 0.7440(3) 0.0487(19) Uani 1 1 d .
H10 H 1.2507 1.1259 0.7399 0.058 Uiso 1 1 calc R
C11 C 1.2406(6) 1.0349(4) 0.7654(4) 0.059(2) Uani 1 1 d .
H11 H 1.3139 1.0256 0.7739 0.071 Uiso 1 1 calc R
C12 C 1.1702(6) 0.9888(4) 0.7745(4) 0.056(2) Uani 1 1 d .
H12 H 1.1968 0.9487 0.7903 0.067 Uiso 1 1 calc R
C13 C 0.9824(6) 0.8724(3) 0.7180(3) 0.0398(16) Uani 1 1 d .
C14 C 1.0229(7) 0.8814(4) 0.6631(4) 0.057(2) Uani 1 1 d .
H14 H 1.0512 0.9209 0.6564 0.068 Uiso 1 1 calc R
C15 C 1.0212(9) 0.8317(6) 0.6184(5) 0.087(3) Uani 1 1 d .
H15 H 1.0487 0.8376 0.5819 0.104 Uiso 1 1 calc R
C16 C 0.9779(11) 0.7731(6) 0.6286(6) 0.104(4) Uani 1 1 d .
H16 H 0.9757 0.7399 0.5983 0.125 Uiso 1 1 calc R
C17 C 0.9387(9) 0.7638(4) 0.6824(5) 0.081(3) Uani 1 1 d .
H17 H 0.9104 0.7243 0.6888 0.097 Uiso 1 1 calc R
C18 C 0.9408(7) 0.8134(4) 0.7282(4) 0.058(2) Uani 1 1 d .
H18 H 0.9145 0.8069 0.7652 0.070 Uiso 1 1 calc R
C19 C 0.8013(5) 0.9976(3) 0.6147(3) 0.0369(15) Uani 1 1 d .
C20 C 0.8398(6) 1.0443(4) 0.5790(3) 0.0482(18) Uani 1 1 d .
H20 H 0.8541 1.0853 0.5966 0.058 Uiso 1 1 calc R
C21 C 0.8564(7) 1.0292(5) 0.5175(4) 0.060(2) Uani 1 1 d .
H21 H 0.8822 1.0607 0.4943 0.073 Uiso 1 1 calc R
C22 C 0.8360(6) 0.9692(5) 0.4894(4) 0.059(2) Uani 1 1 d .
C23 C 0.7971(6) 0.9233(4) 0.5239(3) 0.053(2) Uani 1 1 d .
H23 H 0.7826 0.8827 0.5055 0.064 Uiso 1 1 calc R
C24 C 0.7789(5) 0.9366(3) 0.5859(3) 0.0393(16) Uani 1 1 d .
C25 C 0.6518(6) 0.8026(3) 0.6255(4) 0.0467(18) Uani 1 1 d .
C26 C 0.5973(7) 0.7436(4) 0.6150(5) 0.064(2) Uani 1 1 d .
H26 H 0.5862 0.7211 0.5747 0.077 Uiso 1 1 calc R
C27 C 0.5616(7) 0.7209(4) 0.6665(5) 0.065(2) Uani 1 1 d .
H27 H 0.5254 0.6819 0.6612 0.078 Uiso 1 1 calc R
C28 C 0.5779(7) 0.7547(4) 0.7276(5) 0.060(2) Uani 1 1 d .
H28 H 0.5524 0.7374 0.7616 0.073 Uiso 1 1 calc R
C29 C 0.6301(6) 0.8122(3) 0.7388(4) 0.0456(17) Uani 1 1 d .
H29 H 0.6401 0.8344 0.7792 0.055 Uiso 1 1 calc R
C30 C 0.6678(5) 0.8362(3) 0.6866(3) 0.0364(15) Uani 1 1 d .
C31 C 0.8530(8) 0.9543(6) 0.4213(4) 0.087(3) Uani 1 1 d .
H31A H 0.7912 0.9686 0.3856 0.130 Uiso 1 1 calc R
H31B H 0.8616 0.9092 0.4173 0.130 Uiso 1 1 calc R
H31C H 0.9168 0.9758 0.4177 0.130 Uiso 1 1 calc R
C32 C 0.7745(5) 0.8996(3) 0.8909(3) 0.0374(15) Uani 1 1 d .
C33 C 0.7989(7) 0.8366(4) 0.9058(4) 0.058(2) Uani 1 1 d .
H33 H 0.8120 0.8092 0.8736 0.070 Uiso 1 1 calc R
C34 C 0.8036(8) 0.8142(4) 0.9704(4) 0.074(3) Uani 1 1 d .
H34 H 0.8223 0.7719 0.9812 0.088 Uiso 1 1 calc R
C35 C 0.7816(7) 0.8529(5) 1.0183(4) 0.064(2) Uani 1 1 d .
C36 C 0.7600(7) 0.9160(5) 1.0024(4) 0.061(2) Uani 1 1 d .
H36 H 0.7478 0.9432 1.0351 0.074 Uiso 1 1 calc R
C37 C 0.7557(6) 0.9407(4) 0.9385(3) 0.0472(18) Uani 1 1 d .
H37 H 0.7407 0.9836 0.9285 0.057 Uiso 1 1 calc R
C38 C 0.7760(9) 0.8268(6) 1.0854(4) 0.100(4) Uani 1 1 d .
H38A H 0.7017 0.8193 1.0834 0.150 Uiso 1 1 calc R
H38B H 0.8073 0.8571 1.1207 0.150 Uiso 1 1 calc R
H38C H 0.8156 0.7874 1.0949 0.150 Uiso 1 1 calc R
C39 C 0.5350(5) 1.0123(3) 0.7971(3) 0.0392(16) Uani 1 1 d .
C40 C 0.5131(6) 0.9594(4) 0.8310(4) 0.0490(19) Uani 1 1 d .
H40 H 0.5199 0.9187 0.8149 0.059 Uiso 1 1 calc R
C41 C 0.4811(7) 0.9671(5) 0.8889(4) 0.072(3) Uani 1 1 d .
H41 H 0.4648 0.9314 0.9110 0.086 Uiso 1 1 calc R
C42 C 0.4730(8) 1.0264(6) 0.9140(5) 0.081(3) Uani 1 1 d .
H42 H 0.4491 1.0313 0.9522 0.097 Uiso 1 1 calc R
C43 C 0.5001(8) 1.0788(5) 0.8829(5) 0.076(3) Uani 1 1 d .
H43 H 0.4985 1.1191 0.9014 0.091 Uiso 1 1 calc R
C44 C 0.5296(6) 1.0721(4) 0.8248(4) 0.056(2) Uani 1 1 d .
H44 H 0.5463 1.1081 0.8035 0.067 Uiso 1 1 calc R
C45 C 0.5543(6) 1.0831(3) 0.6802(3) 0.0385(16) Uani 1 1 d .
C46 C 0.4476(7) 1.1020(4) 0.6556(4) 0.061(2) Uani 1 1 d .
H46 H 0.3929 1.0761 0.6621 0.073 Uiso 1 1 calc R
C47 C 0.4212(8) 1.1599(4) 0.6212(5) 0.073(3) Uani 1 1 d .
H47 H 0.3491 1.1727 0.6051 0.088 Uiso 1 1 calc R
C48 C 0.5024(9) 1.1979(4) 0.6111(5) 0.074(3) Uani 1 1 d .
H48 H 0.4853 1.2362 0.5877 0.089 Uiso 1 1 calc R
C49 C 0.6076(8) 1.1792(4) 0.6356(5) 0.071(3) Uani 1 1 d .
H49 H 0.6622 1.2050 0.6287 0.085 Uiso 1 1 calc R
C50 C 0.6344(7) 1.1224(3) 0.6705(4) 0.0511(19) Uani 1 1 d .
H50 H 0.7068 1.1105 0.6876 0.061 Uiso 1 1 calc R
C51 C 0.4876(6) 0.9554(3) 0.6598(4) 0.0406(16) Uani 1 1 d .
C52 C 0.5027(7) 0.9535(4) 0.5957(4) 0.054(2) Uani 1 1 d .
H52 H 0.5563 0.9791 0.5873 0.065 Uiso 1 1 calc R
C53 C 0.4404(8) 0.9148(5) 0.5433(5) 0.075(3) Uani 1 1 d .
H53 H 0.4520 0.9145 0.5009 0.090 Uiso 1 1 calc R
C54 C 0.3623(9) 0.8775(5) 0.5565(6) 0.085(3) Uani 1 1 d .
H54 H 0.3204 0.8511 0.5226 0.102 Uiso 1 1 calc R
C55 C 0.3445(8) 0.8785(5) 0.6189(6) 0.084(3) Uani 1 1 d .
H55 H 0.2906 0.8528 0.6268 0.101 Uiso 1 1 calc R
C56 C 0.4056(7) 0.9171(4) 0.6703(4) 0.061(2) Uani 1 1 d .
H56 H 0.3919 0.9175 0.7122 0.073 Uiso 1 1 calc R
Re2 Re 0.49145(4) 0.75594(2) 0.93051(2) 0.08373(16) Uani 1 1 d .
O2 O 0.4975(10) 0.7913(6) 0.8612(5) 0.167(4) Uani 1 1 d .
O3 O 0.5865(9) 0.7044(5) 0.9543(7) 0.172(5) Uani 1 1 d .
O4 O 0.3702(9) 0.7177(5) 0.9173(6) 0.166(4) Uani 1 1 d .
O5 O 0.5012(8) 0.8128(4) 0.9895(4) 0.123(3) Uani 1 1 d .

loop_
_atom_site_aniso_label
_atom_site_aniso_U_11
_atom_site_aniso_U_22
_atom_site_aniso_U_33
_atom_site_aniso_U_23
_atom_site_aniso_U_13
_atom_site_aniso_U_12
Re1 0.03065(15) 0.02909(14) 0.02777(14) -0.00145(10) 0.01255(10) -0.00073(11)
N1 0.028(3) 0.044(3) 0.026(3) -0.006(2) 0.009(2) -0.004(2)
N2 0.028(3) 0.034(3) 0.031(3) -0.001(2) 0.012(2) 0.004(2)
N3 0.044(4) 0.042(3) 0.030(3) -0.008(2) 0.011(3) -0.006(3)
N4 0.058(4) 0.047(4) 0.049(4) -0.017(3) 0.017(3) -0.006(3)
O1 0.039(3) 0.035(2) 0.035(2) 0.0030(19) 0.015(2) 0.000(2)
P1 0.0323(10) 0.0373(9) 0.0306(8) -0.0008(7) 0.0125(7) 0.0034(7)
P2 0.0298(9) 0.0321(9) 0.0363(9) 0.0007(7) 0.0118(7) -0.0008(7)
Br1 0.0473(4) 0.0390(4) 0.0463(4) -0.0129(3) 0.0151(3) -0.0055(3)
C1 0.034(4) 0.047(4) 0.032(3) 0.004(3) 0.009(3) 0.003(3)
C2 0.053(5) 0.059(5) 0.038(4) -0.010(3) 0.013(3) 0.008(4)
C3 0.059(6) 0.084(6) 0.031(4) -0.006(4) 0.004(4) 0.000(5)
C4 0.066(6) 0.073(6) 0.037(4) 0.010(4) -0.002(4) -0.002(5)
C5 0.058(6) 0.061(5) 0.065(5) 0.016(4) 0.010(4) 0.017(4)
C6 0.051(5) 0.056(5) 0.047(4) 0.007(4) 0.013(4) 0.017(4)
C7 0.034(4) 0.046(4) 0.033(3) -0.001(3) 0.014(3) -0.004(3)
C8 0.033(4) 0.050(4) 0.042(4) 0.000(3) 0.013(3) 0.003(3)
C9 0.060(6) 0.045(4) 0.053(4) -0.003(3) 0.028(4) -0.005(4)
C10 0.036(5) 0.068(5) 0.048(4) -0.002(4) 0.021(4) -0.013(4)
C11 0.028(4) 0.086(6) 0.065(5) 0.011(5) 0.016(4) 0.007(4)
C12 0.036(5) 0.064(5) 0.068(5) 0.015(4) 0.018(4) 0.008(4)
C13 0.042(4) 0.043(4) 0.035(4) -0.004(3) 0.013(3) 0.010(3)
C14 0.065(6) 0.067(5) 0.043(4) -0.010(4) 0.024(4) 0.007(4)
C15 0.118(9) 0.096(8) 0.057(6) -0.015(5) 0.042(6) 0.026(7)
C16 0.144(12) 0.076(8) 0.090(8) -0.042(7) 0.032(8) 0.025(7)
C17 0.107(9) 0.046(5) 0.087(7) -0.015(5) 0.024(6) 0.006(5)
C18 0.067(6) 0.052(5) 0.060(5) -0.006(4) 0.023(4) 0.010(4)
C19 0.029(4) 0.054(4) 0.030(3) 0.002(3) 0.011(3) -0.003(3)
C20 0.048(5) 0.060(5) 0.036(4) 0.011(3) 0.012(3) -0.005(4)
C21 0.049(5) 0.094(7) 0.041(4) 0.022(4) 0.016(4) -0.006(5)
C22 0.045(5) 0.105(7) 0.033(4) 0.000(4) 0.018(3) -0.010(5)
C23 0.050(5) 0.079(6) 0.033(4) -0.009(4) 0.016(3) -0.002(4)
C24 0.036(4) 0.052(4) 0.032(3) 0.003(3) 0.013(3) 0.001(3)
C25 0.046(5) 0.039(4) 0.056(4) -0.009(3) 0.017(4) 0.000(3)
C26 0.069(6) 0.040(4) 0.079(6) -0.021(4) 0.015(5) -0.007(4)
C27 0.065(6) 0.030(4) 0.105(7) -0.008(4) 0.030(5) -0.006(4)
C28 0.067(6) 0.038(4) 0.081(6) 0.007(4) 0.029(5) -0.006(4)
C29 0.045(4) 0.040(4) 0.056(4) -0.004(3) 0.021(4) -0.005(3)
C30 0.036(4) 0.031(3) 0.042(4) -0.009(3) 0.012(3) -0.004(3)
C31 0.067(6) 0.163(11) 0.038(4) -0.004(5) 0.028(4) -0.019(6)
C32 0.037(4) 0.048(4) 0.031(3) 0.002(3) 0.016(3) 0.007(3)
C33 0.088(7) 0.049(5) 0.044(4) 0.006(4) 0.028(4) 0.017(4)
C34 0.106(8) 0.063(6) 0.057(5) 0.024(4) 0.031(5) 0.022(5)
C35 0.060(6) 0.093(7) 0.039(4) 0.017(4) 0.014(4) 0.018(5)
C36 0.061(6) 0.095(7) 0.034(4) -0.009(4) 0.024(4) 0.015(5)
C37 0.053(5) 0.051(4) 0.039(4) 0.002(3) 0.016(3) 0.004(4)
C38 0.108(9) 0.155(11) 0.046(5) 0.045(6) 0.036(5) 0.037(8)
C39 0.032(4) 0.049(4) 0.040(4) 0.002(3) 0.014(3) 0.003(3)
C40 0.037(4) 0.060(5) 0.053(4) 0.015(4) 0.018(3) 0.015(4)
C41 0.065(6) 0.102(8) 0.059(5) 0.038(5) 0.035(5) 0.024(5)
C42 0.079(7) 0.119(9) 0.054(5) 0.001(6) 0.034(5) 0.034(6)
C43 0.087(8) 0.081(7) 0.071(6) -0.017(5) 0.039(5) 0.004(5)
C44 0.054(5) 0.059(5) 0.060(5) -0.009(4) 0.024(4) -0.005(4)
C45 0.042(4) 0.034(3) 0.040(4) -0.001(3) 0.011(3) -0.001(3)
C46 0.044(5) 0.050(5) 0.081(6) 0.006(4) 0.007(4) 0.005(4)
C47 0.063(6) 0.055(5) 0.084(6) 0.009(5) -0.008(5) 0.018(5)
C48 0.099(8) 0.043(5) 0.073(6) 0.019(4) 0.012(5) 0.015(5)
C49 0.084(7) 0.043(5) 0.089(7) 0.018(5) 0.029(5) 0.003(5)
C50 0.049(5) 0.038(4) 0.066(5) 0.008(4) 0.014(4) 0.007(3)
C51 0.034(4) 0.036(4) 0.048(4) -0.002(3) 0.006(3) 0.003(3)
C52 0.050(5) 0.057(5) 0.048(4) -0.004(4) 0.001(4) 0.006(4)
C53 0.080(7) 0.067(6) 0.059(5) -0.017(5) -0.007(5) 0.005(5)
C54 0.085(8) 0.057(6) 0.084(7) -0.016(5) -0.020(6) 0.004(5)
C55 0.059(6) 0.064(6) 0.113(9) 0.004(6) 0.001(6) -0.023(5)
C56 0.050(5) 0.055(5) 0.069(5) 0.003(4) 0.004(4) -0.013(4)
Re2 0.1143(4) 0.0712(3) 0.0787(3) -0.0083(2) 0.0485(3) -0.0042(2)
O2 0.204(12) 0.197(12) 0.093(7) -0.013(7) 0.034(7) 0.019(9)
O3 0.128(8) 0.122(8) 0.284(14) -0.041(9) 0.088(9) 0.015(6)
O4 0.153(9) 0.131(8) 0.229(12) -0.045(8) 0.080(9) -0.060(7)
O5 0.180(9) 0.110(6) 0.091(5) -0.029(5) 0.060(6) -0.016(6)

loop_
_atom_type_symbol
_atom_type_description
_atom_type_scat_dispersion_real
_atom_type_scat_dispersion_imag
_atom_type_scat_source
C C 0.0033 0.0016 'International Tables Vol C Tables 4.2.6.8 and 6.1.1.4'
H H 0.0000 0.0000 'International Tables Vol C Tables 4.2.6.8 and 6.1.1.4'
N N 0.0061 0.0033 'International Tables Vol C Tables 4.2.6.8 and 6.1.1.4'
Br Br -0.2901 2.4595 'International Tables Vol C Tables 4.2.6.8 and 6.1.1.4'
P P 0.1023 0.0942 'International Tables Vol C Tables 4.2.6.8 and 6.1.1.4'
Re Re -1.0185 7.2310 'International Tables Vol C Tables 4.2.6.8 and 6.1.1.4'
O O 0.0106 0.0060 'International Tables Vol C Tables 4.2.6.8 and 6.1.1.4'

loop_
_geom_angle_atom_site_label_1
_geom_angle_atom_site_label_2
_geom_angle_atom_site_label_3
_geom_angle
N2 Re1 O1 177.6(2)
N2 Re1 N1 99.5(2)
O1 Re1 N1 81.64(18)
N2 Re1 P2 96.77(17)
O1 Re1 P2 85.37(13)
N1 Re1 P2 88.39(14)
N2 Re1 P1 92.15(17)
O1 Re1 P1 85.68(13)
N1 Re1 P1 91.70(14)
P2 Re1 P1 170.94(5)
N2 Re1 Br1 90.32(16)
O1 Re1 Br1 88.72(12)
N1 Re1 Br1 169.50(14)
P2 Re1 Br1 86.68(4)
P1 Re1 Br1 91.71(4)
C30 N1 N3 104.2(5)
C30 N1 Re1 128.5(4)
N3 N1 Re1 127.3(4)
C32 N2 Re1 171.6(5)
N4 N3 N1 114.2(5)
N4 N3 C24 119.1(5)
N1 N3 C24 126.5(5)
N3 N4 C25 104.4(5)
C19 O1 Re1 136.4(4)
C13 P1 C7 106.0(3)
C13 P1 C1 104.4(3)
C7 P1 C1 102.6(3)
C13 P1 Re1 110.2(2)
C7 P1 Re1 117.1(2)
C1 P1 Re1 115.4(2)
C51 P2 C39 109.3(3)
C51 P2 C45 100.3(3)
C39 P2 C45 105.0(3)
C51 P2 Re1 114.0(2)
C39 P2 Re1 110.1(2)
C45 P2 Re1 117.4(2)
C2 C1 C6 118.4(6)
C2 C1 P1 119.4(5)
C6 C1 P1 121.9(5)
C1 C2 C3 121.4(7)
C1 C2 H2 119.3
C3 C2 H2 119.3
C4 C3 C2 119.9(7)
C4 C3 H3 120.1
C2 C3 H3 120.1
C3 C4 C5 120.2(7)
C3 C4 H4 119.9
C5 C4 H4 119.9
C4 C5 C6 120.1(8)
C4 C5 H5 119.9
C6 C5 H5 119.9
C5 C6 C1 120.0(7)
C5 C6 H6 120.0
C1 C6 H6 120.0
C8 C7 C12 118.7(6)
C8 C7 P1 122.6(5)
C12 C7 P1 118.7(6)
C7 C8 C9 119.5(7)
C7 C8 H8 120.2
C9 C8 H8 120.2
C10 C9 C8 120.5(7)
C10 C9 H9 119.8
C8 C9 H9 119.8
C11 C10 C9 120.5(7)
C11 C10 H10 119.8
C9 C10 H10 119.8
C10 C11 C12 119.7(7)
C10 C11 H11 120.1
C12 C11 H11 120.1
C11 C12 C7 121.0(7)
C11 C12 H12 119.5
C7 C12 H12 119.5
C18 C13 C14 119.9(7)
C18 C13 P1 117.7(5)
C14 C13 P1 122.2(6)
C15 C14 C13 120.1(9)
C15 C14 H14 120.0
C13 C14 H14 120.0
C14 C15 C16 119.6(9)
C14 C15 H15 120.2
C16 C15 H15 120.2
C17 C16 C15 120.7(9)
C17 C16 H16 119.7
C15 C16 H16 119.7
C16 C17 C18 120.3(10)
C16 C17 H17 119.8
C18 C17 H17 119.8
C13 C18 C17 119.4(8)
C13 C18 H18 120.3
C17 C18 H18 120.3
O1 C19 C20 119.3(6)
O1 C19 C24 122.3(6)
C20 C19 C24 118.4(6)
C21 C20 C19 119.8(7)
C21 C20 H20 120.1
C19 C20 H20 120.1
C22 C21 C20 122.1(7)
C22 C21 H21 118.9
C20 C21 H21 118.9
C23 C22 C21 118.3(7)
C23 C22 C31 120.6(9)
C21 C22 C31 121.1(8)
C22 C23 C24 121.4(8)
C22 C23 H23 119.3
C24 C23 H23 119.3
C23 C24 C19 120.0(7)
C23 C24 N3 118.9(7)
C19 C24 N3 121.0(5)
N4 C25 C30 109.8(6)
N4 C25 C26 129.2(7)
C30 C25 C26 120.9(7)
C27 C26 C25 117.1(8)
C27 C26 H26 121.4
C25 C26 H26 121.4
C26 C27 C28 121.7(8)
C26 C27 H27 119.1
C28 C27 H27 119.2
C29 C28 C27 122.2(8)
C29 C28 H28 118.9
C27 C28 H28 118.9
C28 C29 C30 116.9(7)
C28 C29 H29 121.5
C30 C29 H29 121.5
N1 C30 C29 131.5(6)
N1 C30 C25 107.4(6)
C29 C30 C25 121.1(6)
C22 C31 H31A 109.5
C22 C31 H31B 109.5
H31A C31 H31B 109.5
C22 C31 H31C 109.5
H31A C31 H31C 109.5
H31B C31 H31C 109.5
C33 C32 C37 121.2(6)
C33 C32 N2 121.3(6)
C37 C32 N2 117.5(6)
C32 C33 C34 118.7(7)
C32 C33 H33 120.6
C34 C33 H33 120.6
C35 C34 C33 121.9(8)
C35 C34 H34 119.0
C33 C34 H34 119.0
C34 C35 C36 118.0(7)
C34 C35 C38 121.5(9)
C36 C35 C38 120.5(8)
C35 C36 C37 122.0(7)
C35 C36 H36 119.0
C37 C36 H36 119.0
C32 C37 C36 118.1(7)
C32 C37 H37 121.0
C36 C37 H37 121.0
C35 C38 H38A 109.5
C35 C38 H38B 109.5
H38A C38 H38B 109.5
C35 C38 H38C 109.5
H38A C38 H38C 109.5
H38B C38 H38C 109.5
C40 C39 C44 118.3(7)
C40 C39 P2 121.9(5)
C44 C39 P2 119.6(6)
C41 C40 C39 120.0(8)
C41 C40 H40 120.0
C39 C40 H40 120.0
C42 C41 C40 120.7(9)
C42 C41 H41 119.7
C40 C41 H41 119.7
C41 C42 C43 119.7(8)
C41 C42 H42 120.1
C43 C42 H42 120.1
C44 C43 C42 120.3(9)
C44 C43 H43 119.9
C42 C43 H43 119.9
C43 C44 C39 120.9(8)
C43 C44 H44 119.5
C39 C44 H44 119.5
C46 C45 C50 118.9(7)
C46 C45 P2 117.7(6)
C50 C45 P2 123.4(5)
C45 C46 C47 120.4(8)
C45 C46 H46 119.8
C47 C46 H46 119.8
C48 C47 C46 119.7(8)
C48 C47 H47 120.2
C46 C47 H47 120.2
C49 C48 C47 119.8(8)
C49 C48 H48 120.1
C47 C48 H48 120.1
C48 C49 C50 120.8(9)
C48 C49 H49 119.6
C50 C49 H49 119.6
C45 C50 C49 120.4(8)
C45 C50 H50 119.8
C49 C50 H50 119.8
C52 C51 C56 117.1(7)
C52 C51 P2 116.0(6)
C56 C51 P2 126.8(6)
C51 C52 C53 122.7(9)
C51 C52 H52 118.7
C53 C52 H52 118.7
C54 C53 C52 118.0(9)
C54 C53 H53 121.0
C52 C53 H53 121.0
C53 C54 C55 120.9(9)
C53 C54 H54 119.5
C55 C54 H54 119.5
C54 C55 C56 120.9(10)
C54 C55 H55 119.5
C56 C55 H55 119.5
C55 C56 C51 120.4(9)
C55 C56 H56 119.8
C51 C56 H56 119.8
O3 Re2 O2 110.3(7)
O3 Re2 O5 111.6(6)
O2 Re2 O5 107.4(5)
O3 Re2 O4 108.4(6)
O2 Re2 O4 110.5(6)
O5 Re2 O4 108.7(5)

loop_
_geom_bond_atom_site_label_1
_geom_bond_atom_site_label_2
_geom_bond_distance
Re1 N2 1.741(5)
Re1 O1 1.979(4)
Re1 N1 2.149(5)
Re1 P2 2.5101(17)
Re1 P1 2.5127(17)
Re1 Br1 2.5516(7)
N1 C30 1.358(8)
N1 N3 1.368(7)
N2 C32 1.386(8)
N3 N4 1.330(8)
N3 C24 1.422(9)
N4 C25 1.344(9)
O1 C19 1.341(7)
P1 C13 1.828(6)
P1 C7 1.833(7)
P1 C1 1.834(6)
P2 C51 1.817(7)
P2 C39 1.820(7)
P2 C45 1.838(7)
C1 C2 1.379(9)
C1 C6 1.393(10)
C2 C3 1.379(10)
C2 H2 0.9300
C3 C4 1.360(12)
C3 H3 0.9300
C4 C5 1.379(12)
C4 H4 0.9300
C5 C6 1.387(10)
C5 H5 0.9300
C6 H6 0.9300
C7 C8 1.379(10)
C7 C12 1.398(10)
C8 C9 1.395(10)
C8 H8 0.9300
C9 C10 1.370(10)
C9 H9 0.9300
C10 C11 1.361(11)
C10 H10 0.9300
C11 C12 1.375(11)
C11 H11 0.9300
C12 H12 0.9300
C13 C18 1.388(11)
C13 C14 1.392(10)
C14 C15 1.387(12)
C14 H14 0.9300
C15 C16 1.390(16)
C15 H15 0.9300
C16 C17 1.362(15)
C16 H16 0.9300
C17 C18 1.400(12)
C17 H17 0.9300
C18 H18 0.9300
C19 C20 1.399(9)
C19 C24 1.405(10)
C20 C21 1.384(10)
C20 H20 0.9300
C21 C22 1.378(12)
C21 H21 0.9300
C22 C23 1.376(11)
C22 C31 1.515(10)
C23 C24 1.393(9)
C23 H23 0.9300
C25 C30 1.404(9)
C25 C26 1.409(11)
C26 C27 1.360(12)
C26 H26 0.9300
C27 C28 1.408(12)
C27 H27 0.9300
C28 C29 1.368(10)
C28 H28 0.9300
C29 C30 1.398(9)
C29 H29 0.9300
C31 H31A 0.9600
C31 H31B 0.9600
C31 H31C 0.9600
C32 C33 1.373(10)
C32 C37 1.381(9)
C33 C34 1.396(10)
C33 H33 0.9300
C34 C35 1.370(12)
C34 H34 0.9300
C35 C36 1.372(12)
C35 C38 1.510(11)
C36 C37 1.402(10)
C36 H36 0.9300
C37 H37 0.9300
C38 H38A 0.9600
C38 H38B 0.9600
C38 H38C 0.9600
C39 C40 1.383(10)
C39 C44 1.388(10)
C40 C41 1.382(11)
C40 H40 0.9300
C41 C42 1.362(14)
C41 H41 0.9300
C42 C43 1.368(14)
C42 H42 0.9300
C43 C44 1.366(11)
C43 H43 0.9300
C44 H44 0.9300
C45 C46 1.378(10)
C45 C50 1.380(10)
C46 C47 1.396(11)
C46 H46 0.9300
C47 C48 1.380(13)
C47 H47 0.9300
C48 C49 1.359(13)
C48 H48 0.9300
C49 C50 1.384(10)
C49 H49 0.9300
C50 H50 0.9300
C51 C52 1.391(10)
C51 C56 1.394(11)
C52 C53 1.401(11)
C52 H52 0.9300
C53 C54 1.363(14)
C53 H53 0.9300
C54 C55 1.373(15)
C54 H54 0.9300
C55 C56 1.382(12)
C55 H55 0.9300
C56 H56 0.9300
Re2 O3 1.600(11)
Re2 O2 1.633(11)
Re2 O5 1.681(7)
Re2 O4 1.706(10)

loop_
_geom_hbond_atom_site_label_D
_geom_hbond_atom_site_label_H
_geom_hbond_atom_site_label_A
_geom_hbond_distance_DH
_geom_hbond_distance_HA
_geom_hbond_distance_DA
_geom_hbond_angle_DHA
C8 H8 Br1 0.93 2.89 3.513(7) 125.7
C8 H8 O1 0.93 2.39 3.108(8) 133.5
C23 H23 N4 0.93 2.44 2.756(10) 100.1
C29 H29 N2 0.93 2.53 3.198(9) 129.1
C50 H50 Br1 0.93 2.91 3.569(8) 128.8
C50 H50 O1 0.93 2.34 3.002(8) 127.7
